data_7213333
loop_
_publ_author_name
'Krebs, Frederik C.'
'J\/orgensen, Mikkel'

_publ_section_title
;
 Calix[4]arene-5,17-dicarboxylic acids and their interactions with
 aliphatic amines. Part 2. A crystal engineering approach
;
_journal_issue 9
_journal_name_full 'Journal of the Chemical Society, Perkin Transactions 2'
_journal_page_first 1935
_journal_paper_doi 10.1039/b002409k
_journal_year 2000
_chemical_formula_sum 'C53 H73 Br2 Cl2 N3 O8'
_chemical_formula_weight 1110.86
_chemical_name_systematic
; 
11,23-dibromo-
 25,26,27,28-tetrapropoxycalix[4]arene-
 5,17-dicarboxylic acid 
 bis-diethylamine salt 
;
_space_group_IT_number 96
_symmetry_cell_setting tetragonal
_symmetry_space_group_name_Hall 'P 4nw 2abw'
_symmetry_space_group_name_H-M 'P 43 21 2'
_atom_sites_solution_hydrogens geom
_atom_sites_solution_primary direct
_atom_sites_solution_secondary difmap
_audit_creation_method SHELXL-97
_cell_angle_alpha 90.00
_cell_angle_beta 90.00
_cell_angle_gamma 90.00
_cell_formula_units_Z 4
_cell_length_a 17.865(3)
_cell_length_b 17.865(3)
_cell_length_c 17.263(4)
_cell_measurement_temperature 120(2)
_cell_volume 5509.6(18)
_computing_cell_refinement 'SAINT Siemens'
_computing_data_collection 'SMART Siemens'
_computing_data_reduction 'SAINT Siemens'
_computing_molecular_graphics 'SHELXTL (Sheldrick)'
_computing_publication_material 'XCIF (Sheldrick)'
_computing_structure_refinement 'SHELXL-97 (Sheldrick, 1997)'
_computing_structure_solution 'SHELXS-97 (Sheldrick, 1990)'
_diffrn_ambient_temperature 293(2)
_diffrn_measured_fraction_theta_full 1.000
_diffrn_measured_fraction_theta_max 1.000
_diffrn_measurement_device_type 'Siemens SMART CCD'
_diffrn_measurement_method 'omega scan, frame data integration'
_diffrn_radiation_monochromator graphite
_diffrn_radiation_source 'fine-focus sealed tube'
_diffrn_radiation_type MoK\a
_diffrn_radiation_wavelength 0.71073
_diffrn_reflns_av_R_equivalents 0.0519
_diffrn_reflns_av_sigmaI/netI 0.0287
_diffrn_reflns_limit_h_max 22
_diffrn_reflns_limit_h_min -22
_diffrn_reflns_limit_k_max 22
_diffrn_reflns_limit_k_min -22
_diffrn_reflns_limit_l_max 21
_diffrn_reflns_limit_l_min -21
_diffrn_reflns_number 58853
_diffrn_reflns_theta_full 26.40
_diffrn_reflns_theta_max 26.40
_diffrn_reflns_theta_min 1.61
_exptl_absorpt_coefficient_mu 1.621
_exptl_absorpt_correction_type empirical
_exptl_absorpt_process_details 'SADABS (Sheldrick)'
_exptl_crystal_colour colourless
_exptl_crystal_density_diffrn 1.339
_exptl_crystal_density_method 'not measured'
_exptl_crystal_description block
_exptl_crystal_F_000 2512
_exptl_crystal_size_max 0.50
_exptl_crystal_size_mid 0.33
_exptl_crystal_size_min 0.15
_refine_diff_density_max 0.647
_refine_diff_density_min -0.825
_refine_diff_density_rms 0.068
_refine_ls_abs_structure_details 'Flack H D (1983), Acta Cryst. A39, 876-881'
_refine_ls_abs_structure_Flack 0.002(9)
_refine_ls_extinction_method none
_refine_ls_goodness_of_fit_ref 1.074
_refine_ls_hydrogen_treatment mixed
_refine_ls_matrix_type full
_refine_ls_number_parameters 334
_refine_ls_number_reflns 5656
_refine_ls_number_restraints 0
_refine_ls_restrained_S_all 1.074
_refine_ls_R_factor_all 0.0507
_refine_ls_R_factor_gt 0.0426
_refine_ls_shift/su_max 0.443
_refine_ls_shift/su_mean 0.015
_refine_ls_structure_factor_coef Fsqd
_refine_ls_weighting_details 'calc w=1/[\s^2^(Fo^2^)+(0.1000P)^2^+0.0000P] where P=(Fo^2^+2Fc^2^)/3'
_refine_ls_weighting_scheme calc
_refine_ls_wR_factor_gt 0.1276
_refine_ls_wR_factor_ref 0.1350
_reflns_number_gt 5070
_reflns_number_total 5656
_reflns_threshold_expression >2sigma(I)
_cod_data_source_file b002409ksup1.cif
_cod_data_source_block 4(Et2NH)2,I
_cod_original_cell_volume 5509.6(16)
_cod_original_sg_symbol_H-M P4(3)2(1)2
_cod_database_code 7213333

loop_
_symmetry_equiv_pos_as_xyz
'x, y, z'
'-x, -y, z+1/2'
'-y+1/2, x+1/2, z+3/4'
'y+1/2, -x+1/2, z+1/4'
'-x+1/2, y+1/2, -z+3/4'
'x+1/2, -y+1/2, -z+1/4'
'y, x, -z'
'-y, -x, -z+1/2'

loop_
_atom_site_label
_atom_site_type_symbol
_atom_site_fract_x
_atom_site_fract_y
_atom_site_fract_z
_atom_site_U_iso_or_equiv
_atom_site_adp_type
_atom_site_occupancy
_atom_site_symmetry_multiplicity
_atom_site_calc_flag
_atom_site_refinement_flags
_atom_site_disorder_assembly
_atom_site_disorder_group
Br1 Br 0.24369(2) 0.41458(2) 0.03436(2) 0.04166(14) Uani 1 1 d . . .
O1 O 0.21275(16) 0.27222(17) -0.40011(14) 0.0407(7) Uani 1 1 d . . .
O2 O 0.12020(18) 0.35059(17) -0.37233(16) 0.0447(7) Uani 1 1 d . . .
O3 O -0.01803(12) 0.20314(13) 0.04321(13) 0.0239(5) Uani 1 1 d . . .
O4 O 0.08940(13) 0.12342(12) -0.09089(12) 0.0234(5) Uani 1 1 d . . .
N1 N 0.6814(2) 0.8275(2) 0.0442(2) 0.0448(9) Uani 1 1 d . . .
HN1A H 0.634(2) 0.868(2) 0.022(2) 0.023(10) Uiso 1 1 d . . .
HN1B H 0.707(3) 0.794(3) 0.074(3) 0.042(12) Uiso 1 1 d . . .
C1 C 0.07569(18) 0.21269(18) 0.17930(19) 0.0239(6) Uani 1 1 d . . .
H1A H 0.0329 0.1800 0.1723 0.029 Uiso 1 1 calc . . .
H1B H 0.0642 0.2473 0.2209 0.029 Uiso 1 1 calc . . .
C2 C 0.08964(17) 0.25612(16) 0.10533(17) 0.0202(6) Uani 1 1 d . . .
C3 C 0.15017(19) 0.30518(18) 0.10254(18) 0.0238(7) Uani 1 1 d . . .
H3 H 0.1804 0.3121 0.1458 0.029 Uiso 1 1 calc . . .
C4 C 0.16455(19) 0.34324(18) 0.0348(2) 0.0263(7) Uani 1 1 d . . .
C5 C 0.12343(19) 0.33233(18) -0.0325(2) 0.0251(6) Uani 1 1 d . . .
H5 H 0.1360 0.3572 -0.0780 0.030 Uiso 1 1 calc . . .
C6 C 0.06226(18) 0.28280(18) -0.03015(19) 0.0228(6) Uani 1 1 d . . .
C7 C 0.04579(16) 0.24774(17) 0.03878(19) 0.0221(6) Uani 1 1 d . . .
C8 C 0.01980(18) 0.26722(19) -0.10448(19) 0.0241(7) Uani 1 1 d . . .
H8A H -0.0201 0.2317 -0.0943 0.029 Uiso 1 1 calc . . .
H8B H -0.0026 0.3132 -0.1233 0.029 Uiso 1 1 calc . . .
C9 C 0.07183(17) 0.23586(18) -0.16548(18) 0.0224(6) Uani 1 1 d . . .
C10 C 0.09065(18) 0.27701(18) -0.23195(18) 0.0251(7) Uani 1 1 d . . .
H10 H 0.0663 0.3221 -0.2416 0.030 Uiso 1 1 calc . . .
C11 C 0.14477(18) 0.25204(19) -0.28355(18) 0.0249(6) Uani 1 1 d . . .
C12 C 0.18376(19) 0.18667(19) -0.26620(18) 0.0251(7) Uani 1 1 d . . .
H12 H 0.2224 0.1712 -0.2985 0.030 Uiso 1 1 calc . . .
C13 C 0.16588(18) 0.14416(18) -0.20147(18) 0.0229(7) Uani 1 1 d . . .
C14 C 0.10785(17) 0.16689(17) -0.15437(17) 0.0200(6) Uani 1 1 d . . .
C15 C 0.1607(2) 0.2958(2) -0.3565(2) 0.0344(9) Uani 1 1 d . . .
C16 C -0.08315(18) 0.24972(19) 0.05853(19) 0.0294(7) Uani 1 1 d . . .
H16A H -0.0933 0.2815 0.0143 0.035 Uiso 1 1 calc . . .
H16B H -0.0739 0.2814 0.1031 0.035 Uiso 1 1 calc . . .
C17 C -0.14936(19) 0.1991(2) 0.0740(2) 0.0328(8) Uani 1 1 d . . .
H17A H -0.1369 0.1655 0.1161 0.039 Uiso 1 1 calc . . .
H17B H -0.1914 0.2295 0.0904 0.039 Uiso 1 1 calc . . .
C18 C -0.1725(2) 0.1534(2) 0.0045(2) 0.0369(9) Uani 1 1 d . . .
H18A H -0.2139 0.1219 0.0182 0.055 Uiso 1 1 calc . . .
H18B H -0.1312 0.1230 -0.0120 0.055 Uiso 1 1 calc . . .
H18C H -0.1870 0.1863 -0.0368 0.055 Uiso 1 1 calc . . .
C19 C 0.01979(18) 0.0846(2) -0.09725(19) 0.0274(7) Uani 1 1 d . . .
H19A H -0.0145 0.1143 -0.1281 0.033 Uiso 1 1 calc . . .
H19B H -0.0018 0.0790 -0.0460 0.033 Uiso 1 1 calc . . .
C20 C 0.0279(2) 0.0071(2) -0.1343(2) 0.0339(8) Uani 1 1 d . . .
H20A H 0.0470 0.0125 -0.1866 0.041 Uiso 1 1 calc . . .
H20B H 0.0637 -0.0222 -0.1049 0.041 Uiso 1 1 calc . . .
C21 C -0.0460(3) -0.0337(3) -0.1367(3) 0.0523(12) Uani 1 1 d . . .
H21A H -0.0395 -0.0812 -0.1617 0.078 Uiso 1 1 calc . . .
H21B H -0.0817 -0.0044 -0.1651 0.078 Uiso 1 1 calc . . .
H21C H -0.0638 -0.0413 -0.0848 0.078 Uiso 1 1 calc . . .
C22 C 0.6043(3) 0.8048(4) 0.0645(3) 0.0638(15) Uani 1 1 d . . .
H22A H 0.5959 0.8139 0.1192 0.077 Uiso 1 1 calc . . .
H22B H 0.5691 0.8353 0.0356 0.077 Uiso 1 1 calc . . .
C23 C 0.5905(3) 0.7262(4) 0.0477(3) 0.0706(17) Uani 1 1 d . . .
H23A H 0.5402 0.7135 0.0621 0.106 Uiso 1 1 calc . . .
H23B H 0.6250 0.6958 0.0766 0.106 Uiso 1 1 calc . . .
H23C H 0.5973 0.7173 -0.0067 0.106 Uiso 1 1 calc . . .
C24 C 0.6972(3) 0.9085(3) 0.0581(3) 0.0535(12) Uani 1 1 d . . .
H24A H 0.6895 0.9201 0.1125 0.064 Uiso 1 1 calc . . .
H24B H 0.6629 0.9389 0.0279 0.064 Uiso 1 1 calc . . .
C25 C 0.7761(3) 0.9268(3) 0.0359(3) 0.0594(13) Uani 1 1 d . . .
H25A H 0.7853 0.9791 0.0446 0.089 Uiso 1 1 calc . . .
H25B H 0.7836 0.9155 -0.0179 0.089 Uiso 1 1 calc . . .
H25C H 0.8100 0.8976 0.0667 0.089 Uiso 1 1 calc . . .
Cl1 Cl -0.08319(19) 0.57934(15) -0.25182(16) 0.0603(9) Uani 0.494(4) 1 d P A 1
Cl2 Cl 0.03671(18) 0.47423(17) -0.2229(3) 0.1046(18) Uani 0.494(4) 1 d P A 1
C26U C -0.0161(19) 0.5244(8) -0.1866(10) 0.203(15) Uani 0.494(4) 1 d P A 1
H26A H 0.0122 0.5603 -0.1563 0.244 Uiso 0.49 1 calc P A 1
H26B H -0.0460 0.4954 -0.1507 0.244 Uiso 0.49 1 calc P A 1
NU N -0.0275(8) 0.5920(6) -0.2711(8) 0.093(4) Uani 0.506(4) 1 d P A 2
C27U C -0.0273(6) 0.4693(5) -0.1637(6) 0.050(2) Uani 0.506(4) 1 d P A 2
H27A H 0.0244 0.4629 -0.1499 0.075 Uiso 0.51 1 calc P A 2
H27B H -0.0446 0.4257 -0.1908 0.075 Uiso 0.51 1 calc P A 2
H27C H -0.0566 0.4763 -0.1177 0.075 Uiso 0.51 1 calc P A 2
C28U C -0.0354 0.5389 -0.2167 0.050 Uani 0.51 1 d P A 2

loop_
_atom_site_aniso_label
_atom_site_aniso_U_11
_atom_site_aniso_U_22
_atom_site_aniso_U_33
_atom_site_aniso_U_23
_atom_site_aniso_U_13
_atom_site_aniso_U_12
Br1 0.0478(3) 0.0400(2) 0.0372(2) 0.01369(17) -0.01075(18) -0.02223(18)
O1 0.0419(15) 0.0544(18) 0.0259(13) 0.0047(12) 0.0055(11) -0.0044(13)
O2 0.0589(19) 0.0446(17) 0.0306(14) 0.0148(13) 0.0007(13) 0.0029(14)
O3 0.0174(10) 0.0275(12) 0.0268(11) -0.0009(9) 0.0048(9) -0.0005(8)
O4 0.0246(11) 0.0265(11) 0.0190(10) 0.0016(8) 0.0016(9) -0.0002(9)
N1 0.043(2) 0.051(2) 0.040(2) -0.0001(18) -0.0034(16) -0.0027(17)
C1 0.0236(16) 0.0267(16) 0.0214(15) -0.0024(13) 0.0063(13) -0.0002(13)
C2 0.0238(15) 0.0173(14) 0.0194(13) -0.0027(11) 0.0008(11) 0.0060(11)
C3 0.0265(17) 0.0238(16) 0.0210(15) 0.0000(12) -0.0020(12) 0.0032(12)
C4 0.0302(17) 0.0201(15) 0.0287(17) 0.0032(14) 0.0021(14) -0.0042(13)
C5 0.0273(16) 0.0241(15) 0.0238(15) 0.0018(13) 0.0010(14) -0.0004(13)
C6 0.0224(15) 0.0209(15) 0.0250(15) -0.0031(13) -0.0011(13) 0.0063(11)
C7 0.0164(14) 0.0196(14) 0.0303(16) -0.0022(13) 0.0045(12) 0.0030(12)
C8 0.0206(15) 0.0297(17) 0.0220(15) 0.0032(13) -0.0056(12) 0.0055(13)
C9 0.0205(15) 0.0272(16) 0.0196(14) -0.0011(12) -0.0037(12) -0.0013(12)
C10 0.0284(16) 0.0239(15) 0.0230(15) 0.0017(12) -0.0063(13) -0.0001(13)
C11 0.0279(15) 0.0294(16) 0.0173(14) -0.0003(13) -0.0038(12) -0.0069(14)
C12 0.0260(17) 0.0314(18) 0.0178(15) -0.0044(13) -0.0023(12) -0.0034(13)
C13 0.0261(16) 0.0257(16) 0.0168(15) -0.0062(12) -0.0033(12) -0.0043(13)
C14 0.0237(15) 0.0206(14) 0.0159(14) 0.0034(11) -0.0045(12) -0.0065(12)
C15 0.040(2) 0.039(2) 0.0238(17) 0.0015(15) -0.0030(16) -0.0172(17)
C16 0.0231(16) 0.0345(19) 0.0305(16) -0.0051(14) 0.0040(13) 0.0052(14)
C17 0.0176(16) 0.044(2) 0.0364(19) -0.0005(17) 0.0066(15) 0.0007(14)
C18 0.0280(18) 0.042(2) 0.041(2) -0.0058(17) 0.0023(16) -0.0052(16)
C19 0.0250(16) 0.0283(17) 0.0289(17) 0.0033(14) 0.0022(13) -0.0066(14)
C20 0.040(2) 0.034(2) 0.0282(18) -0.0055(15) 0.0029(15) -0.0087(16)
C21 0.052(3) 0.047(3) 0.057(3) -0.006(2) 0.005(2) -0.024(2)
C22 0.044(3) 0.090(4) 0.057(3) 0.026(3) 0.001(2) -0.007(3)
C23 0.049(3) 0.091(4) 0.072(4) 0.044(3) -0.020(3) -0.026(3)
C24 0.055(3) 0.065(3) 0.040(2) 0.000(2) -0.006(2) 0.004(2)
C25 0.071(3) 0.049(3) 0.058(3) -0.003(2) 0.000(3) -0.021(2)
Cl1 0.076(2) 0.0465(14) 0.0586(14) -0.0045(11) -0.0101(14) 0.0116(13)
Cl2 0.0545(17) 0.0526(18) 0.207(5) 0.044(2) 0.020(2) 0.0108(13)
C26U 0.45(4) 0.056(9) 0.100(11) -0.014(8) -0.187(19) 0.060(16)
NU 0.089(9) 0.073(7) 0.117(10) 0.043(7) -0.021(7) -0.017(6)
C27U 0.060(6) 0.036(5) 0.054(5) 0.010(4) 0.008(4) -0.003(4)
C28U 0.050 0.050 0.050 0.000 0.000 0.000

loop_
_atom_type_symbol
_atom_type_description
_atom_type_scat_dispersion_real
_atom_type_scat_dispersion_imag
_atom_type_scat_source
C C 0.0033 0.0016 'International Tables Vol C Tables 4.2.6.8 and 6.1.1.4'
H H 0.0000 0.0000 'International Tables Vol C Tables 4.2.6.8 and 6.1.1.4'
N N 0.0061 0.0033 'International Tables Vol C Tables 4.2.6.8 and 6.1.1.4'
O O 0.0106 0.0060 'International Tables Vol C Tables 4.2.6.8 and 6.1.1.4'
Br Br -0.2901 2.4595 'International Tables Vol C Tables 4.2.6.8 and 6.1.1.4'
Cl Cl 0.1484 0.1585 'International Tables Vol C Tables 4.2.6.8 and 6.1.1.4'

loop_
_geom_angle_atom_site_label_1
_geom_angle_atom_site_label_2
_geom_angle_atom_site_label_3
_geom_angle
_geom_angle_site_symmetry_3
C7 O3 C16 109.7(2) .
C14 O4 C19 114.8(2) .
C22 N1 C24 113.7(4) .
C2 C1 C13 111.1(2) 7
C3 C2 C7 118.3(3) .
C3 C2 C1 118.6(3) .
C7 C2 C1 123.1(3) .
C4 C3 C2 119.0(3) .
C3 C4 C5 122.9(3) .
C3 C4 Br1 118.2(3) .
C5 C4 Br1 118.9(2) .
C4 C5 C6 118.4(3) .
C7 C6 C5 118.5(3) .
C7 C6 C8 122.7(3) .
C5 C6 C8 118.7(3) .
C6 C7 O3 118.9(3) .
C6 C7 C2 122.8(3) .
O3 C7 C2 118.3(3) .
C9 C8 C6 110.5(3) .
C14 C9 C10 117.5(3) .
C14 C9 C8 120.8(3) .
C10 C9 C8 121.5(3) .
C11 C10 C9 121.5(3) .
C10 C11 C12 118.7(3) .
C10 C11 C15 120.0(3) .
C12 C11 C15 121.3(3) .
C13 C12 C11 121.1(3) .
C14 C13 C12 119.1(3) .
C14 C13 C1 119.9(3) 7
C12 C13 C1 120.9(3) 7
C13 C14 O4 118.8(3) .
C13 C14 C9 121.5(3) .
O4 C14 C9 119.5(3) .
O2 C15 O1 123.8(3) .
O2 C15 C11 118.6(3) .
O1 C15 C11 117.5(4) .
O3 C16 C17 108.4(3) .
C18 C17 C16 113.4(3) .
O4 C19 C20 112.9(3) .
C21 C20 C19 111.4(3) .
C23 C22 N1 112.0(5) .
N1 C24 C25 110.4(4) .
Cl2 C26U Cl1 118.2(10) .
NU C28U C27U 165.9(7) .

loop_
_geom_bond_atom_site_label_1
_geom_bond_atom_site_label_2
_geom_bond_distance
_geom_bond_site_symmetry_2
Br1 C4 1.904(3) .
O1 C15 1.268(5) .
O2 C15 1.247(5) .
O3 C7 1.393(4) .
O3 C16 1.455(4) .
O4 C14 1.383(4) .
O4 C19 1.429(4) .
N1 C22 1.478(6) .
N1 C24 1.495(7) .
C1 C2 1.515(4) .
C1 C13 1.530(5) 7
C2 C3 1.393(5) .
C2 C7 1.398(4) .
C3 C4 1.376(5) .
C4 C5 1.388(5) .
C5 C6 1.407(5) .
C6 C7 1.377(5) .
C6 C8 1.516(4) .
C8 C9 1.512(5) .
C9 C14 1.403(4) .
C9 C10 1.404(5) .
C10 C11 1.388(5) .
C11 C12 1.392(5) .
C11 C15 1.510(5) .
C12 C13 1.388(5) .
C13 C14 1.379(5) .
C13 C1 1.530(5) 7
C16 C17 1.512(5) .
C17 C18 1.508(6) .
C19 C20 1.532(5) .
C20 C21 1.508(5) .
C22 C23 1.456(9) .
C24 C25 1.498(7) .
Cl1 C26U 1.915(15) .
Cl2 C26U 1.44(3) .
NU C28U 1.342(11) .
C27U C28U 1.550(9) .
